data_7048947
loop_
_publ_author_name
'Li, Huafeng'
'Wu, Hechen'
'Wan, Rong'
'Wang, Yuan'
'Ma, Pengtao'
'Li, Suzhi'
'Wang, Jingping'
'Niu, Jingyang'

_publ_section_title
;
 Utilizing the adaptive precursor
 [As<sub>2</sub>W<sub>19</sub>O<sub>67</sub>(H<sub>2</sub>O)]<sup>14-</sup>
 to support three hexanuclear lanthanoid-based tungstoarsenate dimers.
;
_journal_issue 8
_journal_name_full 'Dalton transactions (Cambridge, England : 2003)'
_journal_page_first 2813
_journal_page_last 2821
_journal_paper_doi 10.1039/c8dt04944k
_journal_volume 48
_journal_year 2019
_chemical_formula_sum 'C8 H106 As4 K11 O200 Tb6 W38'
_chemical_formula_weight 12085.15
_space_group_IT_number 2
_space_group_name_Hall '-P 1'
_space_group_name_H-M_alt 'P -1'
_symmetry_cell_setting triclinic
_symmetry_space_group_name_Hall '-P 1'
_symmetry_space_group_name_H-M 'P -1'
_atom_sites_solution_hydrogens geom
_atom_sites_solution_primary direct
_atom_sites_solution_secondary difmap
_audit_block_doi 10.5517/ccdc.csd.cc124x48
_audit_creation_method SHELXL-97
_audit_update_record
;
2018-11-27 deposited with the CCDC.
2019-02-08 downloaded from the CCDC.
;
_cell_angle_alpha 97.119(2)
_cell_angle_beta 99.267(2)
_cell_angle_gamma 102.633(3)
_cell_formula_units_Z 1
_cell_length_a 15.320(2)
_cell_length_b 18.945(3)
_cell_length_c 19.928(3)
_cell_measurement_reflns_used 7816
_cell_measurement_temperature 296(2)
_cell_measurement_theta_max 27.50
_cell_measurement_theta_min 2.23
_cell_volume 5493.6(14)
_computing_cell_refinement 'Bruker SAINT'
_computing_data_collection 'Bruker APEX2'
_computing_data_reduction 'Bruker SAINT'
_computing_molecular_graphics 'Bruker SHELXTL'
_computing_publication_material 'Bruker SHELXTL'
_computing_structure_refinement 'SHELXL-97 (Sheldrick, 1997)'
_computing_structure_solution 'SHELXS-97 (Sheldrick, 1990)'
_diffrn_ambient_temperature 296(2)
_diffrn_measured_fraction_theta_full 0.993
_diffrn_measured_fraction_theta_max 0.993
_diffrn_measurement_device_type 'Bruker APEX-II CCD'
_diffrn_measurement_method '\f and \w scans'
_diffrn_radiation_monochromator graphite
_diffrn_radiation_source 'fine-focus sealed tube'
_diffrn_radiation_type MoK\a
_diffrn_radiation_wavelength 0.71073
_diffrn_reflns_av_R_equivalents 0.0475
_diffrn_reflns_av_sigmaI/netI 0.0954
_diffrn_reflns_limit_h_max 13
_diffrn_reflns_limit_h_min -18
_diffrn_reflns_limit_k_max 22
_diffrn_reflns_limit_k_min -22
_diffrn_reflns_limit_l_max 23
_diffrn_reflns_limit_l_min -23
_diffrn_reflns_number 28585
_diffrn_reflns_theta_full 25.00
_diffrn_reflns_theta_max 25.00
_diffrn_reflns_theta_min 1.90
_diffrn_standards_number 0
_exptl_absorpt_coefficient_mu 22.612
_exptl_absorpt_correction_T_max 0.0876
_exptl_absorpt_correction_T_min 0.0368
_exptl_absorpt_correction_type multi-scan
_exptl_absorpt_process_details SADABS
_exptl_crystal_colour colorless
_exptl_crystal_density_diffrn 3.649
_exptl_crystal_density_method 'not measured'
_exptl_crystal_description block
_exptl_crystal_F_000 5297
_exptl_crystal_size_max 0.43
_exptl_crystal_size_mid 0.25
_exptl_crystal_size_min 0.21
_refine_diff_density_max 2.840
_refine_diff_density_min -5.291
_refine_diff_density_rms 0.487
_refine_ls_extinction_method none
_refine_ls_goodness_of_fit_ref 1.004
_refine_ls_hydrogen_treatment constr
_refine_ls_matrix_type full
_refine_ls_number_parameters 1306
_refine_ls_number_reflns 19233
_refine_ls_number_restraints 132
_refine_ls_restrained_S_all 1.004
_refine_ls_R_factor_all 0.0951
_refine_ls_R_factor_gt 0.0628
_refine_ls_shift/su_max 0.001
_refine_ls_shift/su_mean 0.000
_refine_ls_structure_factor_coef Fsqd
_refine_ls_weighting_details 'calc w=1/[\s^2^(Fo^2^)+(0.0905P)^2^+0.0000P] where P=(Fo^2^+2Fc^2^)/3'
_refine_ls_weighting_scheme calc
_refine_ls_wR_factor_gt 0.1551
_refine_ls_wR_factor_ref 0.1682
_reflns_number_gt 13401
_reflns_number_total 19233
_reflns_threshold_expression >2sigma(I)
_cod_data_source_file c8dt04944k2.cif
_cod_data_source_block 2
_cod_depositor_comments
;
The following automatic conversions were performed:

'_symmetry_cell_setting' value 'Triclinic' changed to 'triclinic'
according to
/home/data/users/saulius/crontab/automatic-downloads/rss-feeds/RSC/lib/dictionaries/cif_core.dic
dictionary named 'cif_core.dic' version 2.4.2 from 2011-04-26.

'_exptl_absorpt_correction_type' value 'Multi-scan' changed to
'multi-scan' according to
/home/data/users/saulius/crontab/automatic-downloads/rss-feeds/RSC/lib/dictionaries/cif_core.dic
dictionary named 'cif_core.dic' version 2.4.2 from 2011-04-26.

Automatic conversion script
Id: cif_fix_values 4973 2017-02-22 13:04:09Z antanas 

 Adding full bibliography for 7048946--7048948.cif.
;
_cod_original_cell_volume 5493.9(14)
_cod_original_sg_symbol_H-M P-1
_cod_database_code 7048947

loop_
_symmetry_equiv_pos_as_xyz
'x, y, z'
'-x, -y, -z'

loop_
_atom_site_label
_atom_site_type_symbol
_atom_site_fract_x
_atom_site_fract_y
_atom_site_fract_z
_atom_site_U_iso_or_equiv
_atom_site_adp_type
_atom_site_occupancy
_atom_site_symmetry_multiplicity
_atom_site_calc_flag
_atom_site_refinement_flags
W1 W 0.62127(6) 0.62983(5) 0.14676(4) 0.0261(2) Uani 1 1 d .
W2 W 0.66127(6) 0.47632(5) 0.07013(4) 0.0254(2) Uani 1 1 d .
W3 W 0.82245(7) 0.63681(5) 0.09939(5) 0.0355(2) Uani 1 1 d .
W4 W 0.83042(6) 0.38959(5) 0.15340(4) 0.0290(2) Uani 1 1 d .
W5 W 0.98965(7) 0.55079(6) 0.18842(5) 0.0407(3) Uani 1 1 d .
W6 W 0.93274(6) 0.45799(5) 0.31596(4) 0.0307(2) Uani 1 1 d .
W7 W 0.93401(7) 0.71323(5) 0.28028(5) 0.0369(2) Uani 1 1 d .
W8 W 0.87446(6) 0.61577(5) 0.40514(4) 0.0286(2) Uani 1 1 d .
W9 W 0.72911(6) 0.70085(5) 0.32795(4) 0.0255(2) Uani 1 1 d .
W10 W 0.50698(6) 0.55510(4) 0.27990(4) 0.02081(19) Uani 1 1 d .
W11 W 0.18382(8) 0.16386(6) 0.26280(6) 0.0521(3) Uani 1 1 d .
W12 W 0.34757(7) 0.20224(5) 0.40237(5) 0.0385(2) Uani 1 1 d .
W13 W 0.26471(9) 0.02601(6) 0.32525(6) 0.0544(3) Uani 1 1 d .
W14 W 0.57760(7) 0.18503(5) 0.38609(4) 0.0303(2) Uani 1 1 d .
W15 W 0.49470(8) 0.01073(5) 0.30471(5) 0.0429(3) Uani 1 1 d .
W16 W 0.62298(7) 0.13211(5) 0.22739(4) 0.0296(2) Uani 1 1 d .
W17 W 0.43800(7) 0.09414(5) 0.07637(4) 0.0364(2) Uani 1 1 d .
W18 W 0.31145(9) -0.03067(6) 0.15110(5) 0.0516(3) Uani 1 1 d .
W19 W 0.23080(8) 0.10894(6) 0.09378(6) 0.0511(3) Uani 1 1 d .
Tb1 Tb 0.51067(7) 0.37193(5) 0.35638(5) 0.0224(2) Uani 1 1 d .
Tb2 Tb 0.70337(7) 0.31276(5) 0.30643(4) 0.0237(2) Uani 1 1 d .
Tb3 Tb 0.57047(7) 0.30098(5) 0.13897(4) 0.0249(2) Uani 1 1 d .
As1 As 0.75590(13) 0.53058(11) 0.24261(9) 0.0200(4) Uani 1 1 d .
As2 As 0.40687(16) 0.16731(11) 0.23959(10) 0.0288(5) Uani 1 1 d .
K1 K 0.8142(4) 0.5396(4) 0.5539(3) 0.0643(18) Uani 1 1 d .
K2 K 0.4166(5) 0.4479(4) 0.0805(4) 0.082(2) Uani 1 1 d .
K3 K 0.5411(9) -0.0722(5) 0.1341(4) 0.116(4) Uani 1 1 d .
K4 K 0.6229(10) 0.8749(6) 0.4248(5) 0.099(4) Uani 0.75 1 d P
K5 K 1.0251(9) 0.7297(6) 0.6046(6) 0.111(5) Uani 0.75 1 d P
K6 K 0.8722(14) 0.4755(11) -0.0154(9) 0.105(6) Uani 0.50 1 d P
K7 K 0.6812(15) 0.0898(12) 0.0482(8) 0.119(8) Uani 0.50 1 d P
O1 O 0.5384(11) 0.6752(8) 0.1228(7) 0.037(4) Uani 1 1 d .
O2 O 0.5860(10) 0.5464(8) 0.0738(7) 0.031(3) Uani 1 1 d .
O3 O 0.7112(11) 0.6728(8) 0.1016(7) 0.038(4) Uani 1 1 d U
O4 O 0.5616(9) 0.5651(7) 0.2021(7) 0.027(3) Uani 1 1 d .
O5 O 0.6848(10) 0.6898(7) 0.2289(7) 0.031(3) Uani 1 1 d .
O6 O 0.7327(9) 0.5624(7) 0.1631(6) 0.026(3) Uani 1 1 d U
O7 O 0.6134(12) 0.4291(8) -0.0113(7) 0.040(4) Uani 1 1 d .
O8 O 0.6033(10) 0.4231(8) 0.1236(7) 0.033(4) Uani 1 1 d .
O9 O 0.7482(10) 0.5558(8) 0.0369(6) 0.029(3) Uani 1 1 d .
O10 O 0.7647(10) 0.4353(8) 0.0901(6) 0.029(3) Uani 1 1 d U
O11 O 0.8682(12) 0.6901(10) 0.0441(8) 0.050(4) Uani 1 1 d U
O12 O 0.9090(13) 0.5824(11) 0.1187(8) 0.058(5) Uani 1 1 d .
O13 O 0.8690(11) 0.6984(8) 0.1854(8) 0.044(4) Uani 1 1 d .
O14 O 0.8397(10) 0.3145(8) 0.0975(7) 0.036(4) Uani 1 1 d .
O15 O 0.7330(9) 0.3533(8) 0.1894(6) 0.024(3) Uani 1 1 d .
O16 O 0.9419(10) 0.4570(9) 0.1345(7) 0.042(4) Uani 1 1 d .
O17 O 0.9160(10) 0.3844(8) 0.2325(6) 0.033(4) Uani 1 1 d .
O18 O 0.8566(10) 0.5002(8) 0.2263(6) 0.029(3) Uani 1 1 d .
O19 O 1.0895(11) 0.5749(9) 0.1597(9) 0.051(5) Uani 1 1 d .
O20 O 1.0237(10) 0.5089(9) 0.2650(8) 0.045(4) Uani 1 1 d U
O21 O 0.9886(10) 0.6374(9) 0.2467(8) 0.042(4) Uani 1 1 d .
O22 O 1.0076(12) 0.4258(10) 0.3698(7) 0.052(5) Uani 1 1 d .
O23 O 0.8254(10) 0.4139(7) 0.3305(6) 0.028(3) Uani 1 1 d .
O24 O 0.9384(11) 0.5492(9) 0.3662(8) 0.043(4) Uani 1 1 d .
O25 O 1.0173(12) 0.7881(11) 0.2834(10) 0.061(5) Uani 1 1 d .
O26 O 0.9627(11) 0.6924(9) 0.3681(8) 0.046(4) Uani 1 1 d .
O27 O 0.8420(10) 0.7562(7) 0.3033(7) 0.032(3) Uani 1 1 d U
O28 O 0.8136(10) 0.6147(8) 0.2943(6) 0.029(3) Uani 1 1 d .
O29 O 0.9325(10) 0.6368(8) 0.4890(7) 0.039(4) Uani 1 1 d U
O30 O 0.7821(10) 0.5462(7) 0.4073(7) 0.031(3) Uani 1 1 d .
O31 O 0.8069(9) 0.6926(7) 0.4092(6) 0.025(3) Uani 1 1 d U
O32 O 0.6933(11) 0.7761(8) 0.3559(8) 0.039(4) Uani 1 1 d .
O33 O 0.6402(10) 0.6251(8) 0.3311(6) 0.027(3) Uani 1 1 d .
O34 O 0.5422(9) 0.4831(7) 0.3137(6) 0.022(3) Uani 1 1 d .
O35 O 0.3997(10) 0.5103(8) 0.2324(7) 0.037(4) Uani 1 1 d .
O36 O 0.4853(9) 0.6617(7) 0.2707(6) 0.025(3) Uani 1 1 d U
O37 O 0.4761(15) 0.7653(10) 0.3310(9) 0.067(6) Uani 1 1 d .
O38 O 0.4724(10) 0.5863(7) 0.3661(7) 0.031(3) Uani 1 1 d .
O39 O 0.3157(14) 0.6456(15) 0.3659(11) 0.097(9) Uani 1 1 d .
H39A H 0.2707 0.6473 0.3829 0.146 Uiso 1 1 calc R
O40 O 0.4546(12) 0.6383(8) 0.5253(8) 0.040(4) Uani 1 1 d .
O41 O 0.3065(12) 0.5946(10) 0.4804(8) 0.047(4) Uani 1 1 d .
O42 O 0.6739(9) 0.4142(7) 0.3908(6) 0.026(3) Uani 1 1 d .
O43 O 0.5827(9) 0.3597(8) 0.2543(6) 0.030(3) Uani 1 1 d .
O44 O 0.2384(10) 0.2471(9) 0.2439(8) 0.047(4) Uani 1 1 d .
O45 O 0.0723(13) 0.1678(13) 0.2572(13) 0.085(7) Uani 1 1 d .
O46 O 0.2254(12) 0.1953(9) 0.3628(8) 0.051(5) Uani 1 1 d .
O47 O 0.1668(13) 0.0606(10) 0.2948(9) 0.064(5) Uani 1 1 d U
O48 O 0.1800(11) 0.1104(9) 0.1745(9) 0.054(5) Uani 1 1 d .
O49 O 0.3253(10) 0.1394(8) 0.2917(7) 0.035(4) Uani 1 1 d .
O50 O 0.3419(12) 0.2345(10) 0.4852(9) 0.059(5) Uani 1 1 d .
O51 O 0.3963(10) 0.2814(8) 0.3716(8) 0.037(4) Uani 1 1 d .
O52 O 0.3032(14) 0.0944(9) 0.4064(8) 0.058(5) Uani 1 1 d .
O53 O 0.4671(12) 0.1772(8) 0.4127(7) 0.040(4) Uani 1 1 d .
O54 O 0.2113(14) -0.0497(10) 0.3553(10) 0.068(6) Uani 1 1 d .
O55 O 0.3911(13) 0.0145(9) 0.3397(8) 0.053(5) Uani 1 1 d .
O56 O 0.2653(12) -0.0171(9) 0.2321(9) 0.053(5) Uani 1 1 d .
O57 O 0.6525(12) 0.2124(9) 0.4621(7) 0.041(4) Uani 1 1 d .
O58 O 0.5734(10) 0.2714(8) 0.3549(6) 0.029(3) Uani 1 1 d .
O59 O 0.5657(11) 0.0820(8) 0.3821(7) 0.035(4) Uani 1 1 d U
O60 O 0.6692(12) 0.1802(8) 0.3262(6) 0.038(4) Uani 1 1 d .
O61 O 0.4951(11) 0.1274(7) 0.2775(6) 0.035(4) Uani 1 1 d .
O62 O 0.5193(16) -0.0695(10) 0.3295(9) 0.066(6) Uani 1 1 d .
O63 O 0.5972(14) 0.0395(9) 0.2609(7) 0.054(5) Uani 1 1 d .
O64 O 0.4230(14) -0.0239(9) 0.2174(7) 0.054(5) Uani 1 1 d .
O65 O 0.7267(12) 0.1286(9) 0.2045(7) 0.046(4) Uani 1 1 d .
O66 O 0.6158(9) 0.2255(7) 0.2121(6) 0.023(3) Uani 1 1 d .
O67 O 0.5399(11) 0.0883(8) 0.1471(7) 0.037(4) Uani 1 1 d .
O68 O 0.4807(14) 0.0780(10) 0.0025(8) 0.056(5) Uani 1 1 d .
O69 O 0.4698(10) 0.1908(7) 0.0976(7) 0.033(3) Uani 1 1 d .
O70 O 0.3906(11) -0.0119(8) 0.0867(7) 0.039(4) Uani 1 1 d U
O71 O 0.3135(14) 0.0910(10) 0.0362(8) 0.060(5) Uani 1 1 d .
O72 O 0.3582(11) 0.0977(8) 0.1675(7) 0.039(4) Uani 1 1 d .
O73 O 0.2740(14) -0.1254(11) 0.1298(10) 0.066(5) Uani 1 1 d U
O74 O 0.2152(12) -0.0045(10) 0.0993(9) 0.057(5) Uani 1 1 d .
O75 O 0.1372(14) 0.0943(12) 0.0328(11) 0.076(6) Uani 1 1 d .
O76 O 0.2728(11) 0.2027(9) 0.1062(8) 0.044(4) Uani 1 1 d U
C1 C 0.474(2) 0.6979(15) 0.3234(15) 0.061(9) Uani 1 1 d .
C2 C 0.478(2) 0.6638(14) 0.3906(12) 0.054(8) Uani 1 1 d .
H2A H 0.5345 0.6869 0.4235 0.064 Uiso 1 1 calc R
C3 C 0.3986(15) 0.6723(13) 0.4200(10) 0.033(5) Uani 1 1 d U
H3A H 0.4055 0.7244 0.4367 0.039 Uiso 1 1 calc R
C4 C 0.3803(19) 0.6294(13) 0.4782(11) 0.037(6) Uani 1 1 d .
O1W O 0.4418(12) 0.4552(9) 0.4162(8) 0.048(5) Uani 1 1 d .
O2W O 0.3806(11) 0.3668(8) 0.2668(7) 0.039(4) Uani 1 1 d .
O3W O 0.7915(11) 0.3105(8) 0.4197(7) 0.040(4) Uani 1 1 d .
O4W O 0.8307(10) 0.2633(8) 0.2785(7) 0.035(4) Uani 1 1 d .
O5W O 0.4225(10) 0.3227(8) 0.1412(7) 0.035(4) Uani 1 1 d .
O6W O 0.5002(14) 0.3054(10) 0.0205(8) 0.065(6) Uani 1 1 d .
O7W O 0.6548(15) 0.2430(11) 0.0655(8) 0.069(6) Uani 1 1 d .
O8W O 0.6561(13) 0.5991(11) 0.4886(9) 0.062(5) Uani 1 1 d .
O9W O 0.9064(14) 0.4324(12) 0.5002(10) 0.073(6) Uani 1 1 d .
O10W O 0.3586(14) 0.6510(16) 0.1385(9) 0.100(10) Uani 1 1 d .
O11W O 0.1813(16) 0.8265(11) 0.2373(13) 0.096(8) Uani 1 1 d .
O12W O 0.3478(18) 0.2086(13) 0.9548(12) 0.107(9) Uani 1 1 d .
O13W O 0.572(3) -0.1791(13) 0.2230(12) 0.138(13) Uani 1 1 d .
O14W O 0.8794(19) 0.7906(16) 0.5317(13) 0.121(10) Uani 1 1 d .
O15W O 0.137(2) 0.635(2) 0.3823(18) 0.065(12) Uani 0.50 1 d P
O16W O 0.779(3) 0.8336(19) 0.1902(19) 0.069(12) Uani 0.50 1 d P
O17W O 0.736(3) -0.039(2) 0.111(2) 0.089(16) Uani 0.50 1 d P
O18W O 0.357(3) -0.1467(19) 0.376(3) 0.093(18) Uani 0.50 1 d P
O19W O 0.541(4) 0.948(3) 0.505(2) 0.11(2) Uani 0.50 1 d P
O20W O 0.400(3) -0.207(2) 0.0785(19) 0.069(11) Uani 0.50 1 d PU
O21W O 0.160(3) 0.302(2) 0.1068(17) 0.085(17) Uani 0.50 1 d P
O22W O 0.780(3) 0.500(3) 0.682(2) 0.096(15) Uani 0.50 1 d PU
O23W O 0.920(3) 0.200(2) 0.161(3) 0.092(16) Uani 0.50 1 d P
O24W O 1.179(3) 0.868(3) 0.615(2) 0.103(19) Uani 0.50 1 d P
O25W O 0.008(3) -0.060(2) 0.290(3) 0.103(19) Uani 0.50 1 d P
O26W O 0.833(3) 0.659(2) 0.640(2) 0.071(11) Uani 0.50 1 d PU
O27W O 0.253(4) 0.465(3) 0.110(3) 0.102(16) Uani 0.50 1 d PU
O28W O 0.702(3) 1.052(3) 0.478(3) 0.11(2) Uani 0.50 1 d P
O29W O 0.071(4) -0.046(3) 0.168(2) 0.113(19) Uani 0.50 1 d P
O30W O 0.096(4) 0.363(4) 0.224(3) 0.14(3) Uani 0.50 1 d P
O31W O 0.955(3) 0.602(3) -0.059(2) 0.092(14) Uani 0.50 1 d PU
O32W O 0.250(3) 0.679(3) 0.238(2) 0.088(14) Uani 0.50 1 d PU
O33W O 0.912(4) 0.847(2) 0.088(3) 0.11(2) Uani 0.50 1 d P
O34W O 0.804(5) 0.335(4) -0.049(3) 0.15(3) Uani 0.50 1 d P

loop_
_atom_site_aniso_label
_atom_site_aniso_U_11
_atom_site_aniso_U_22
_atom_site_aniso_U_33
_atom_site_aniso_U_23
_atom_site_aniso_U_13
_atom_site_aniso_U_12
W1 0.0411(5) 0.0191(5) 0.0200(4) 0.0102(3) 0.0084(4) 0.0057(4)
W2 0.0373(5) 0.0204(5) 0.0179(4) 0.0071(3) 0.0071(4) 0.0028(4)
W3 0.0470(6) 0.0273(5) 0.0331(5) 0.0097(4) 0.0219(4) -0.0020(4)
W4 0.0320(5) 0.0298(5) 0.0263(4) 0.0026(4) 0.0102(4) 0.0079(4)
W5 0.0314(5) 0.0421(6) 0.0487(6) 0.0035(5) 0.0226(5) 0.0007(5)
W6 0.0233(5) 0.0344(6) 0.0319(4) 0.0008(4) 0.0031(4) 0.0059(4)
W7 0.0318(5) 0.0269(5) 0.0435(5) 0.0001(4) 0.0138(4) -0.0120(4)
W8 0.0261(5) 0.0256(5) 0.0274(4) -0.0011(4) 0.0009(4) -0.0020(4)
W9 0.0319(5) 0.0161(4) 0.0255(4) 0.0023(3) 0.0080(4) -0.0019(4)
W10 0.0291(5) 0.0136(4) 0.0205(4) 0.0077(3) 0.0067(3) 0.0027(3)
W11 0.0421(6) 0.0390(7) 0.0669(7) 0.0075(5) 0.0145(6) -0.0101(5)
W12 0.0555(7) 0.0216(5) 0.0395(5) 0.0094(4) 0.0236(5) -0.0013(4)
W13 0.0794(9) 0.0235(6) 0.0548(6) 0.0100(5) 0.0283(6) -0.0126(5)
W14 0.0602(6) 0.0154(5) 0.0184(4) 0.0078(3) 0.0101(4) 0.0113(4)
W15 0.0884(8) 0.0131(5) 0.0292(5) 0.0092(4) 0.0166(5) 0.0091(5)
W16 0.0553(6) 0.0167(5) 0.0194(4) 0.0047(3) 0.0080(4) 0.0128(4)
W17 0.0628(7) 0.0164(5) 0.0221(4) 0.0024(3) 0.0028(4) -0.0024(4)
W18 0.0826(9) 0.0176(5) 0.0405(5) 0.0010(4) 0.0100(6) -0.0136(5)
W19 0.0522(7) 0.0367(7) 0.0484(6) 0.0049(5) -0.0041(5) -0.0118(5)
Tb1 0.0332(6) 0.0136(5) 0.0225(5) 0.0077(4) 0.0104(4) 0.0041(4)
Tb2 0.0335(6) 0.0196(5) 0.0179(4) 0.0033(4) 0.0033(4) 0.0077(4)
Tb3 0.0400(6) 0.0153(5) 0.0171(4) 0.0054(4) 0.0021(4) 0.0029(4)
As1 0.0222(11) 0.0174(11) 0.0189(9) 0.0042(8) 0.0045(8) 0.0007(8)
As2 0.0431(14) 0.0153(11) 0.0245(10) 0.0053(9) 0.0071(10) -0.0016(10)
K1 0.048(4) 0.078(5) 0.055(4) 0.003(3) 0.004(3) -0.002(3)
K2 0.082(5) 0.079(6) 0.094(5) 0.053(5) 0.019(4) 0.022(4)
K3 0.217(12) 0.087(7) 0.057(4) 0.019(4) 0.033(6) 0.059(7)
K4 0.170(12) 0.057(7) 0.084(7) 0.010(5) 0.023(7) 0.061(8)
K5 0.135(11) 0.064(8) 0.100(8) -0.026(6) -0.066(8) 0.037(7)
K6 0.142(17) 0.119(16) 0.091(11) 0.037(11) 0.073(12) 0.061(13)
K7 0.160(19) 0.137(19) 0.055(9) -0.024(10) 0.000(11) 0.063(16)
O1 0.053(10) 0.028(9) 0.037(8) 0.017(7) 0.013(8) 0.016(8)
O2 0.041(9) 0.031(9) 0.028(7) 0.017(7) 0.005(7) 0.019(7)
O3 0.054(8) 0.035(7) 0.025(6) 0.021(6) 0.008(6) 0.002(6)
O4 0.036(9) 0.019(8) 0.033(7) 0.012(6) 0.016(7) 0.011(7)
O5 0.043(9) 0.008(7) 0.032(7) 0.000(6) -0.006(7) -0.006(6)
O6 0.025(6) 0.027(6) 0.026(5) 0.014(5) 0.011(5) -0.005(5)
O7 0.066(11) 0.033(10) 0.020(7) -0.003(6) 0.011(7) 0.010(8)
O8 0.037(9) 0.035(9) 0.039(8) 0.021(7) 0.022(7) 0.015(7)
O9 0.040(9) 0.024(8) 0.019(7) 0.002(6) 0.008(6) 0.001(7)
O10 0.046(7) 0.036(7) 0.013(5) 0.008(5) 0.013(5) 0.019(6)
O11 0.054(8) 0.055(8) 0.051(7) 0.028(6) 0.033(7) 0.006(6)
O12 0.073(13) 0.072(14) 0.044(10) 0.026(9) 0.027(9) 0.030(11)
O13 0.052(11) 0.026(9) 0.046(9) 0.017(7) 0.003(8) -0.012(8)
O14 0.042(10) 0.034(10) 0.033(8) 0.002(7) 0.007(7) 0.009(8)
O15 0.027(8) 0.037(9) 0.013(6) 0.016(6) 0.007(6) 0.011(7)
O16 0.036(9) 0.051(11) 0.034(8) -0.001(8) 0.015(7) 0.001(8)
O17 0.034(9) 0.044(10) 0.020(7) 0.004(7) 0.001(6) 0.010(7)
O18 0.033(9) 0.037(9) 0.024(7) 0.001(6) 0.010(6) 0.021(7)
O19 0.030(9) 0.041(11) 0.089(13) 0.018(10) 0.031(9) 0.009(8)
O20 0.026(7) 0.049(8) 0.056(7) 0.009(6) 0.012(6) 0.000(6)
O21 0.028(9) 0.041(10) 0.052(9) 0.004(8) 0.020(8) -0.005(7)
O22 0.056(12) 0.062(13) 0.031(8) -0.005(8) -0.009(8) 0.022(10)
O23 0.038(9) 0.016(8) 0.024(7) 0.000(6) 0.002(6) 0.003(6)
O24 0.037(10) 0.042(11) 0.044(9) -0.002(8) 0.000(8) 0.004(8)
O25 0.042(11) 0.061(14) 0.075(13) 0.008(10) 0.026(10) -0.005(9)
O26 0.042(10) 0.035(10) 0.045(9) -0.013(8) -0.001(8) -0.004(8)
O27 0.039(7) 0.015(6) 0.032(6) -0.002(5) 0.001(6) -0.006(5)
O28 0.036(9) 0.022(8) 0.025(7) 0.000(6) 0.007(6) -0.001(7)
O29 0.038(7) 0.032(7) 0.034(6) -0.003(6) -0.011(6) -0.006(6)
O30 0.052(10) 0.017(8) 0.033(8) 0.013(6) 0.015(7) 0.016(7)
O31 0.026(6) 0.019(6) 0.019(5) -0.006(5) -0.004(5) -0.008(5)
O32 0.053(11) 0.016(8) 0.047(9) 0.002(7) 0.014(8) 0.007(7)
O33 0.046(9) 0.028(8) 0.011(6) 0.007(6) 0.016(6) 0.008(7)
O34 0.027(8) 0.014(7) 0.017(6) 0.004(5) 0.007(6) -0.012(6)
O35 0.026(8) 0.041(10) 0.033(8) 0.010(7) -0.001(7) -0.009(7)
O36 0.036(7) 0.017(6) 0.025(6) 0.012(5) 0.011(5) 0.006(5)
O37 0.126(18) 0.043(12) 0.067(12) 0.038(10) 0.052(12) 0.051(12)
O38 0.050(10) 0.019(8) 0.033(7) 0.010(6) 0.021(7) 0.016(7)
O39 0.052(13) 0.19(3) 0.085(15) 0.091(17) 0.029(12) 0.056(16)
O40 0.061(12) 0.030(9) 0.042(9) 0.009(7) 0.035(9) 0.015(8)
O41 0.043(11) 0.056(12) 0.033(9) 0.012(8) 0.003(8) -0.006(9)
O42 0.035(8) 0.015(8) 0.019(6) -0.011(6) 0.001(6) -0.006(6)
O43 0.029(8) 0.036(9) 0.018(7) 0.007(6) 0.008(6) -0.008(7)
O44 0.025(9) 0.047(11) 0.048(9) 0.005(8) -0.009(7) -0.019(8)
O45 0.045(12) 0.089(18) 0.127(19) 0.055(15) 0.018(13) 0.006(12)
O46 0.063(12) 0.040(11) 0.049(10) 0.013(8) 0.035(9) -0.010(9)
O47 0.069(9) 0.054(9) 0.061(8) 0.018(7) 0.021(7) -0.011(7)
O48 0.046(11) 0.040(11) 0.061(11) 0.010(9) 0.007(9) -0.020(8)
O49 0.042(10) 0.021(8) 0.034(8) -0.001(6) 0.014(7) -0.008(7)
O50 0.061(12) 0.056(13) 0.060(11) 0.008(9) 0.048(10) -0.008(9)
O51 0.040(9) 0.015(8) 0.054(9) 0.004(7) 0.019(8) -0.006(7)
O52 0.090(15) 0.033(11) 0.046(10) 0.014(8) 0.022(10) -0.007(10)
O53 0.077(12) 0.012(8) 0.030(8) 0.005(6) 0.018(8) 0.004(8)
O54 0.095(16) 0.027(11) 0.068(12) 0.006(9) 0.031(12) -0.023(10)
O55 0.081(14) 0.019(9) 0.047(10) 0.005(7) 0.008(9) -0.009(9)
O56 0.053(11) 0.036(11) 0.056(10) 0.008(8) 0.014(9) -0.021(8)
O57 0.073(12) 0.034(10) 0.017(7) 0.002(6) 0.005(7) 0.018(9)
O58 0.037(9) 0.035(9) 0.027(7) 0.017(6) 0.016(7) 0.016(7)
O59 0.055(8) 0.015(6) 0.038(6) 0.016(5) 0.012(6) 0.010(6)
O60 0.076(12) 0.024(9) 0.014(6) 0.006(6) -0.003(7) 0.023(8)
O61 0.073(12) 0.007(7) 0.020(7) -0.001(6) 0.010(7) 0.002(7)
O62 0.129(19) 0.031(11) 0.044(10) 0.015(8) 0.024(11) 0.021(11)
O63 0.123(17) 0.035(10) 0.025(8) 0.017(7) 0.019(9) 0.052(11)
O64 0.111(16) 0.024(10) 0.025(8) 0.005(7) 0.019(9) 0.006(10)
O65 0.061(12) 0.044(11) 0.034(8) 0.003(8) 0.013(8) 0.017(9)
O66 0.036(8) 0.007(7) 0.023(6) 0.006(5) 0.005(6) -0.002(6)
O67 0.066(11) 0.016(8) 0.025(7) 0.000(6) 0.002(7) 0.008(8)
O68 0.101(16) 0.045(12) 0.037(9) 0.018(8) 0.030(10) 0.030(11)
O69 0.047(10) 0.011(8) 0.037(8) 0.002(6) 0.006(7) -0.001(7)
O70 0.048(8) 0.022(7) 0.036(7) -0.004(6) -0.005(6) 0.000(6)
O71 0.091(15) 0.041(12) 0.035(9) 0.016(8) -0.004(9) -0.007(10)
O72 0.061(11) 0.015(8) 0.038(8) 0.004(7) 0.009(8) 0.000(7)
O73 0.073(9) 0.048(9) 0.063(8) 0.005(7) 0.006(7) -0.004(7)
O74 0.046(11) 0.052(12) 0.053(10) -0.003(9) 0.006(9) -0.020(9)
O75 0.061(13) 0.062(15) 0.081(14) -0.019(12) -0.004(11) -0.004(11)
O76 0.044(8) 0.028(7) 0.053(7) 0.014(6) 0.000(6) -0.004(6)
C1 0.10(2) 0.041(17) 0.074(19) 0.036(15) 0.049(18) 0.046(17)
C2 0.11(2) 0.038(16) 0.039(13) 0.026(12) 0.042(15) 0.041(16)
C3 0.043(9) 0.034(9) 0.028(8) 0.004(7) 0.013(7) 0.022(7)
C4 0.061(18) 0.020(13) 0.028(11) 0.000(10) -0.010(12) 0.021(13)
O1W 0.064(12) 0.042(11) 0.053(10) 0.013(8) 0.032(9) 0.028(9)
O2W 0.052(10) 0.036(10) 0.024(7) 0.012(7) 0.000(7) 0.001(8)
O3W 0.057(11) 0.024(9) 0.028(8) -0.001(7) -0.014(7) 0.005(8)
O4W 0.038(9) 0.039(10) 0.031(7) 0.005(7) 0.000(7) 0.020(8)
O5W 0.033(9) 0.031(9) 0.045(9) 0.015(7) 0.004(7) 0.014(7)
O6W 0.092(15) 0.045(12) 0.038(9) 0.025(9) -0.015(10) -0.013(10)
O7W 0.118(18) 0.061(14) 0.027(8) -0.003(9) 0.023(10) 0.022(13)
O8W 0.055(12) 0.086(16) 0.070(12) 0.039(11) 0.043(10) 0.035(11)
O9W 0.063(14) 0.085(17) 0.059(12) -0.019(11) -0.010(10) 0.025(12)
O10W 0.058(14) 0.22(3) 0.040(10) 0.017(14) 0.032(10) 0.053(17)
O11W 0.103(18) 0.038(13) 0.14(2) 0.006(13) 0.083(17) -0.029(11)
O12W 0.14(2) 0.067(17) 0.079(15) 0.030(13) -0.039(15) -0.025(15)
O13W 0.30(4) 0.049(16) 0.074(16) 0.011(13) 0.06(2) 0.05(2)
O14W 0.12(2) 0.11(2) 0.105(19) -0.054(17) 0.013(17) 0.016(18)
O15W 0.014(17) 0.12(4) 0.07(2) 0.03(2) 0.014(17) 0.01(2)
O16W 0.11(3) 0.03(2) 0.06(2) 0.026(18) -0.02(2) 0.01(2)
O17W 0.12(4) 0.04(3) 0.08(3) -0.01(2) -0.06(3) 0.02(3)
O18W 0.06(3) 0.03(2) 0.23(6) 0.07(3) 0.09(3) 0.027(19)
O19W 0.20(6) 0.12(4) 0.09(3) 0.08(3) 0.11(4) 0.14(4)
O20W 0.077(14) 0.065(14) 0.062(13) 0.001(9) 0.020(9) 0.014(10)
O21W 0.16(4) 0.09(3) 0.04(2) 0.02(2) 0.00(2) 0.10(3)
O22W 0.098(17) 0.100(17) 0.090(17) 0.019(10) 0.025(10) 0.018(10)
O23W 0.09(3) 0.06(3) 0.15(4) 0.00(3) 0.03(3) 0.06(3)
O24W 0.11(4) 0.14(5) 0.08(3) 0.03(3) -0.02(3) 0.09(4)
O25W 0.07(3) 0.03(2) 0.23(6) 0.02(3) 0.09(4) 0.01(2)
O26W 0.079(14) 0.066(14) 0.073(14) 0.005(9) 0.014(9) 0.033(10)
O27W 0.098(18) 0.112(18) 0.094(18) 0.022(10) 0.019(10) 0.017(10)
O28W 0.06(3) 0.09(4) 0.16(5) 0.09(4) -0.03(3) 0.00(3)
O29W 0.10(4) 0.15(6) 0.07(3) 0.02(3) 0.01(3) -0.01(4)
O30W 0.13(5) 0.24(7) 0.12(4) 0.07(4) 0.08(4) 0.16(5)
O31W 0.089(16) 0.097(17) 0.094(16) 0.011(10) 0.033(10) 0.022(10)
O32W 0.094(16) 0.091(16) 0.076(15) 0.026(10) 0.015(10) 0.006(10)
O33W 0.17(5) 0.02(2) 0.12(4) 0.02(2) -0.06(4) 0.00(3)
O34W 0.16(6) 0.18(7) 0.08(4) 0.03(4) 0.04(4) -0.05(5)

loop_
_atom_type_symbol
_atom_type_description
_atom_type_scat_dispersion_real
_atom_type_scat_dispersion_imag
_atom_type_scat_source
C C 0.0033 0.0016 'International Tables Vol C Tables 4.2.6.8 and 6.1.1.4'
H H 0.0000 0.0000 'International Tables Vol C Tables 4.2.6.8 and 6.1.1.4'
O O 0.0106 0.0060 'International Tables Vol C Tables 4.2.6.8 and 6.1.1.4'
As As 0.0499 2.0058 'International Tables Vol C Tables 4.2.6.8 and 6.1.1.4'
Tb Tb -0.1723 4.1537 'International Tables Vol C Tables 4.2.6.8 and 6.1.1.4'
W W -0.8490 6.8722 'International Tables Vol C Tables 4.2.6.8 and 6.1.1.4'
K K 0.2009 0.2494 'International Tables Vol C Tables 4.2.6.8 and 6.1.1.4'

loop_
_geom_angle_atom_site_label_1
_geom_angle_atom_site_label_2
_geom_angle_atom_site_label_3
_geom_angle
_geom_angle_site_symmetry_1
_geom_angle_site_symmetry_3
O1 W1 O5 100.9(7) . .
O1 W1 O3 100.5(7) . .
O5 W1 O3 89.7(7) . .
O1 W1 O2 100.3(6) . .
O5 W1 O2 158.6(6) . .
O3 W1 O2 89.0(6) . .
O1 W1 O4 100.8(6) . .
O5 W1 O4 87.3(6) . .
O3 W1 O4 158.6(6) . .
O2 W1 O4 86.2(6) . .
O1 W1 O6 172.1(6) . .
O5 W1 O6 86.0(5) . .
O3 W1 O6 75.5(5) . .
O2 W1 O6 73.0(5) . .
O4 W1 O6 83.2(5) . .
O1 W1 K2 84.1(6) . .
O5 W1 K2 139.4(5) . .
O3 W1 K2 129.3(5) . .
O2 W1 K2 41.2(5) . .
O4 W1 K2 52.5(4) . .
O6 W1 K2 93.1(3) . .
O7 W2 O8 103.4(7) . .
O7 W2 O10 100.1(6) . .
O8 W2 O10 91.1(6) . .
O7 W2 O2 98.5(6) . .
O8 W2 O2 93.2(6) . .
O10 W2 O2 159.4(6) . .
O7 W2 O9 94.1(7) . .
O8 W2 O9 162.5(6) . .
O10 W2 O9 85.2(6) . .
O2 W2 O9 84.7(6) . .
O7 W2 O6 165.6(6) . .
O8 W2 O6 89.8(6) . .
O10 W2 O6 85.0(5) . .
O2 W2 O6 74.9(5) . .
O9 W2 O6 72.8(5) . .
O7 W2 K2 53.0(5) . 2_665
O8 W2 K2 132.9(5) . 2_665
O10 W2 K2 129.4(4) . 2_665
O2 W2 K2 58.2(4) . 2_665
O9 W2 K2 59.6(4) . 2_665
O6 W2 K2 113.6(4) . 2_665
O7 W2 K2 80.6(6) . .
O8 W2 K2 53.2(5) . .
O10 W2 K2 142.5(5) . .
O2 W2 K2 50.1(5) . .
O9 W2 K2 132.2(4) . .
O6 W2 K2 103.6(4) . .
K2 W2 K2 81.00(18) 2_665 .
O7 W2 K6 77.1(6) . .
O8 W2 K6 136.3(5) . .
O10 W2 K6 47.2(5) . .
O2 W2 K6 130.3(5) . .
O9 W2 K6 47.2(5) . .
O6 W2 K6 97.3(5) . .
K2 W2 K6 82.9(3) 2_665 .
K2 W2 K6 157.4(3) . .
O11 W3 O12 102.0(8) . .
O11 W3 O9 100.8(7) . .
O12 W3 O9 89.5(7) . .
O11 W3 O13 102.0(8) . .
O12 W3 O13 90.3(7) . .
O9 W3 O13 156.7(6) . .
O11 W3 O3 98.5(7) . .
O12 W3 O3 159.5(7) . .
O9 W3 O3 86.6(6) . .
O13 W3 O3 85.4(7) . .
O11 W3 O6 169.4(7) . .
O12 W3 O6 86.6(6) . .
O9 W3 O6 72.8(5) . .
O13 W3 O6 84.0(6) . .
O3 W3 O6 73.0(5) . .
O11 W3 K6 85.4(6) . .
O12 W3 K6 50.3(6) . .
O9 W3 K6 46.5(5) . .
O13 W3 K6 140.4(6) . .
O3 W3 K6 132.4(5) . .
O6 W3 K6 95.7(4) . .
O14 W4 O15 103.4(7) . .
O14 W4 O10 99.9(6) . .
O15 W4 O10 94.0(6) . .
O14 W4 O17 99.6(6) . .
O15 W4 O17 93.7(6) . .
O10 W4 O17 156.7(6) . .
O14 W4 O16 93.9(7) . .
O15 W4 O16 162.5(6) . .
O10 W4 O16 84.8(6) . .
O17 W4 O16 81.3(6) . .
O14 W4 O18 165.4(6) . .
O15 W4 O18 90.2(6) . .
O10 W4 O18 84.1(5) . .
O17 W4 O18 74.0(5) . .
O16 W4 O18 72.4(5) . .
O14 W4 K6 77.6(6) . .
O15 W4 K6 136.1(5) . .
O10 W4 K6 44.1(5) . .
O17 W4 K6 129.9(6) . .
O16 W4 K6 49.6(5) . .
O18 W4 K6 96.3(4) . .
O19 W5 O20 102.6(8) . .
O19 W5 O16 99.2(7) . .
O20 W5 O16 90.6(7) . .
O19 W5 O21 103.0(7) . .
O20 W5 O21 90.3(7) . .
O16 W5 O21 157.1(6) . .
O19 W5 O12 99.5(8) . .
O20 W5 O12 157.8(7) . .
O16 W5 O12 84.6(8) . .
O21 W5 O12 86.0(7) . .
O19 W5 O18 171.4(6) . .
O20 W5 O18 72.6(6) . .
O16 W5 O18 74.0(5) . .
O21 W5 O18 84.4(6) . .
O12 W5 O18 85.2(6) . .
O19 W5 K6 85.6(7) . .
O20 W5 K6 136.1(6) . .
O16 W5 K6 45.6(6) . .
O21 W5 K6 130.3(5) . .
O12 W5 K6 44.5(6) . .
O18 W5 K6 93.0(4) . .
O22 W6 O23 103.7(8) . .
O22 W6 O24 101.9(7) . .
O23 W6 O24 96.2(7) . .
O22 W6 O17 98.5(6) . .
O23 W6 O17 89.9(6) . .
O24 W6 O17 156.5(6) . .
O22 W6 O20 96.6(8) . .
O23 W6 O20 157.7(6) . .
O24 W6 O20 88.2(7) . .
O17 W6 O20 78.0(7) . .
O22 W6 O18 166.2(7) . .
O23 W6 O18 87.5(6) . .
O24 W6 O18 84.4(6) . .
O17 W6 O18 73.2(5) . .
O20 W6 O18 71.2(6) . .
O25 W7 O26 100.9(8) . .
O25 W7 O27 100.5(8) . .
O26 W7 O27 92.1(6) . .
O25 W7 O21 101.0(8) . .
O26 W7 O21 89.0(7) . .
O27 W7 O21 157.8(6) . .
O25 W7 O13 101.8(8) . .
O26 W7 O13 157.2(7) . .
O27 W7 O13 86.1(6) . .
O21 W7 O13 84.4(7) . .
O25 W7 O28 170.7(7) . .
O26 W7 O28 72.2(6) . .
O27 W7 O28 73.9(5) . .
O21 W7 O28 85.4(6) . .
O13 W7 O28 85.4(6) . .
O29 W8 O30 103.4(7) . .
O29 W8 O24 100.9(7) . .
O30 W8 O24 92.9(7) . .
O29 W8 O31 97.4(6) . .
O30 W8 O31 94.6(6) . .
O24 W8 O31 158.0(6) . .
O29 W8 O26 96.1(7) . .
O30 W8 O26 160.5(6) . .
O24 W8 O26 83.6(7) . .
O31 W8 O26 82.4(6) . .
O29 W8 O28 167.0(7) . .
O30 W8 O28 88.3(6) . .
O24 W8 O28 83.9(6) . .
O31 W8 O28 75.7(5) . .
O26 W8 O28 72.2(6) . .
O29 W8 K1 51.1(6) . .
O30 W8 K1 52.4(5) . .
O24 W8 K1 103.2(5) . .
O31 W8 K1 97.7(4) . .
O26 W8 K1 147.1(4) . .
O28 W8 K1 139.9(4) . .
O32 W9 O33 105.4(7) . .
O32 W9 O31 100.8(6) . .
O33 W9 O31 95.8(6) . .
O32 W9 O5 100.2(6) . .
O33 W9 O5 89.1(6) . .
O31 W9 O5 156.2(6) . .
O32 W9 O27 95.5(7) . .
O33 W9 O27 158.4(5) . .
O31 W9 O27 85.3(6) . .
O5 W9 O27 81.8(6) . .
O32 W9 O28 166.6(7) . .
O33 W9 O28 87.4(5) . .
O31 W9 O28 73.5(5) . .
O5 W9 O28 83.5(5) . .
O27 W9 O28 72.2(5) . .
O35 W10 O34 101.1(7) . .
O35 W10 O4 94.7(6) . .
O34 W10 O4 105.1(5) . .
O35 W10 O38 98.9(7) . .
O34 W10 O38 90.2(5) . .
O4 W10 O38 157.1(6) . .
O35 W10 O36 93.3(6) . .
O34 W10 O36 161.6(5) . .
O4 W10 O36 84.8(5) . .
O38 W10 O36 76.2(5) . .
O35 W10 O33 171.4(6) . .
O34 W10 O33 87.2(5) . .
O4 W10 O33 80.9(5) . .
O38 W10 O33 83.1(5) . .
O36 W10 O33 79.0(5) . .
O35 W10 K2 47.0(5) . .
O34 W10 K2 96.7(4) . .
O4 W10 K2 50.3(5) . .
O38 W10 K2 145.8(5) . .
O36 W10 K2 101.5(4) . .
O33 W10 K2 130.5(3) . .
O45 W11 O44 104.8(9) . .
O45 W11 O48 101.4(10) . .
O44 W11 O48 94.3(7) . .
O45 W11 O46 98.6(10) . .
O44 W11 O46 93.4(7) . .
O48 W11 O46 156.0(7) . .
O45 W11 O47 95.8(9) . .
O44 W11 O47 159.2(7) . .
O48 W11 O47 84.6(7) . .
O46 W11 O47 80.3(7) . .
O45 W11 O49 164.9(8) . .
O44 W11 O49 88.3(6) . .
O48 W11 O49 84.8(6) . .
O46 W11 O49 72.7(6) . .
O47 W11 O49 71.0(6) . .
O50 W12 O51 103.5(8) . .
O50 W12 O46 97.1(8) . .
O51 W12 O46 97.5(7) . .
O50 W12 O53 103.1(8) . .
O51 W12 O53 88.5(6) . .
O46 W12 O53 156.9(6) . .
O50 W12 O52 96.8(8) . .
O51 W12 O52 159.1(7) . .
O46 W12 O52 84.6(8) . .
O53 W12 O52 82.2(7) . .
O50 W12 O49 166.9(7) . .
O51 W12 O49 87.6(6) . .
O46 W12 O49 74.3(6) . .
O53 W12 O49 83.8(5) . .
O52 W12 O49 72.9(6) . .
O50 W12 K4 46.1(7) . 2_666
O51 W12 K4 137.0(5) . 2_666
O46 W12 K4 113.7(5) . 2_666
O53 W12 K4 74.4(4) . 2_666
O52 W12 K4 57.9(5) . 2_666
O49 W12 K4 127.9(4) . 2_666
O54 W13 O47 99.6(9) . .
O54 W13 O52 101.0(8) . .
O47 W13 O52 94.4(9) . .
O54 W13 O56 100.5(8) . .
O47 W13 O56 90.8(8) . .
O52 W13 O56 156.7(7) . .
O54 W13 O55 100.4(9) . .
O47 W13 O55 159.5(7) . .
O52 W13 O55 85.8(8) . .
O56 W13 O55 81.5(7) . .
O54 W13 O49 171.9(8) . .
O47 W13 O49 74.7(7) . .
O52 W13 O49 74.1(6) . .
O56 W13 O49 85.4(6) . .
O55 W13 O49 85.8(6) . .
O57 W14 O58 103.2(7) . .
O57 W14 O53 102.6(7) . .
O58 W14 O53 92.4(6) . .
O57 W14 O59 97.1(7) . .
O58 W14 O59 158.2(6) . .
O53 W14 O59 90.8(6) . .
O57 W14 O60 97.0(7) . .
O58 W14 O60 84.3(6) . .
O53 W14 O60 160.3(6) . .
O59 W14 O60 85.4(6) . .
O57 W14 O61 166.4(6) . .
O58 W14 O61 86.2(5) . .
O53 W14 O61 86.5(6) . .
O59 W14 O61 72.5(5) . .
O60 W14 O61 74.0(6) . .
O57 W14 Tb2 92.9(6) . .
O58 W14 Tb2 40.1(4) . .
O53 W14 Tb2 132.5(4) . .
O59 W14 Tb2 131.8(4) . .
O60 W14 Tb2 46.6(4) . .
O61 W14 Tb2 88.1(4) . .
O62 W15 O55 102.2(9) . .
O62 W15 O64 102.1(8) . .
O55 W15 O64 89.6(8) . .
O62 W15 O59 100.3(7) . .
O55 W15 O59 89.3(7) . .
O64 W15 O59 157.2(6) . .
O62 W15 O63 97.9(8) . .
O55 W15 O63 159.8(6) . .
O64 W15 O63 88.0(8) . .
O59 W15 O63 85.2(7) . .
O62 W15 O61 168.0(9) . .
O55 W15 O61 87.2(6) . .
O64 W15 O61 85.3(6) . .
O59 W15 O61 72.0(5) . .
O63 W15 O61 72.7(6) . .
O62 W15 K3 81.8(6) . .
O55 W15 K3 134.9(6) . .
O64 W15 K3 46.4(6) . .
O59 W15 K3 134.7(5) . .
O63 W15 K3 50.1(5) . .
O61 W15 K3 97.0(3) . .
O65 W16 O67 102.8(7) . .
O65 W16 O66 100.8(7) . .
O67 W16 O66 92.3(6) . .
O65 W16 O63 98.7(8) . .
O67 W16 O63 88.6(7) . .
O66 W16 O63 159.8(6) . .
O65 W16 O60 98.7(7) . .
O67 W16 O60 158.5(7) . .
O66 W16 O60 84.5(5) . .
O63 W16 O60 87.2(6) . .
O65 W16 O61 168.4(6) . .
O67 W16 O61 85.0(6) . .
O66 W16 O61 87.3(5) . .
O63 W16 O61 72.7(6) . .
O60 W16 O61 73.6(6) . .
O65 W16 Tb2 92.5(6) . .
O67 W16 Tb2 132.0(4) . .
O66 W16 Tb2 39.8(4) . .
O63 W16 Tb2 134.0(4) . .
O60 W16 Tb2 46.9(4) . .
O61 W16 Tb2 88.3(3) . .
O65 W16 K7 50.0(6) . .
O67 W16 K7 54.3(6) . .
O66 W16 K7 90.5(5) . .
O63 W16 K7 106.3(5) . .
O60 W16 K7 146.7(6) . .
O61 W16 K7 139.2(5) . .
Tb2 W16 K7 114.8(4) . .
O65 W16 K3 85.0(6) . .
O67 W16 K3 48.4(4) . .
O66 W16 K3 140.2(4) . .
O63 W16 K3 47.1(4) . .
O60 W16 K3 134.0(4) . .
O61 W16 K3 94.2(4) . .
Tb2 W16 K3 177.52(17) . .
K7 W16 K3 63.2(4) . .
O68 W17 O69 102.8(8) . .
O68 W17 O71 100.0(8) . .
O69 W17 O71 93.8(7) . .
O68 W17 O67 101.0(7) . .
O69 W17 O67 89.8(6) . .
O71 W17 O67 157.3(7) . .
O68 W17 O70 97.8(7) . .
O69 W17 O70 159.1(6) . .
O71 W17 O70 86.2(7) . .
O67 W17 O70 82.6(6) . .
O68 W17 O72 169.6(8) . .
O69 W17 O72 85.8(6) . .
O71 W17 O72 73.3(6) . .
O67 W17 O72 84.7(6) . .
O70 W17 O72 74.1(5) . .
O68 W17 K7 48.1(7) . .
O69 W17 K7 91.2(6) . .
O71 W17 K7 148.0(5) . .
O67 W17 K7 54.0(5) . .
O70 W17 K7 99.9(6) . .
O72 W17 K7 138.7(5) . .
O68 W17 K7 63.6(7) . 2_655
O69 W17 K7 153.1(5) . 2_655
O71 W17 K7 67.9(6) . 2_655
O67 W17 K7 114.8(5) . 2_655
O70 W17 K7 44.0(5) . 2_655
O72 W17 K7 106.2(5) . 2_655
K7 W17 K7 94.8(5) . 2_655
O68 W17 K3 85.2(5) . .
O69 W17 K3 135.8(5) . .
O71 W17 K3 128.0(6) . .
O67 W17 K3 46.2(4) . .
O70 W17 K3 42.1(5) . .
O72 W17 K3 92.8(4) . .
K7 W17 K3 61.9(4) . .
K7 W17 K3 68.8(3) 2_655 .
O73 W18 O74 99.3(8) . .
O73 W18 O56 99.1(8) . .
O74 W18 O56 92.2(8) . .
O73 W18 O70 99.9(8) . .
O74 W18 O70 94.6(7) . .
O56 W18 O70 158.5(7) . .
O73 W18 O64 99.3(8) . .
O74 W18 O64 161.2(7) . .
O56 W18 O64 81.9(7) . .
O70 W18 O64 85.2(6) . .
O73 W18 O72 174.0(7) . .
O74 W18 O72 76.6(7) . .
O56 W18 O72 85.6(6) . .
O70 W18 O72 76.3(6) . .
O64 W18 O72 85.0(6) . .
O73 W18 K3 82.1(7) . .
O74 W18 K3 140.0(5) . .
O56 W18 K3 127.2(6) . .
O70 W18 K3 46.5(5) . .
O64 W18 K3 46.6(5) . .
O72 W18 K3 98.1(4) . .
O73 W18 K7 71.3(7) . 2_655
O74 W18 K7 73.0(6) . 2_655
O56 W18 K7 160.2(6) . 2_655
O70 W18 K7 39.7(6) . 2_655
O64 W18 K7 116.2(6) . 2_655
O72 W18 K7 103.1(5) . 2_655
K3 W18 K7 69.7(3) . 2_655
O75 W19 O76 103.2(9) . .
O75 W19 O71 98.5(9) . .
O76 W19 O71 93.2(8) . .
O75 W19 O48 101.1(9) . .
O76 W19 O48 94.3(8) . .
O71 W19 O48 156.8(7) . .
O75 W19 O74 93.6(9) . .
O76 W19 O74 163.1(7) . .
O71 W19 O74 82.7(7) . .
O48 W19 O74 83.7(7) . .
O75 W19 O72 165.1(8) . .
O76 W19 O72 90.5(6) . .
O71 W19 O72 74.7(6) . .
O48 W19 O72 83.3(6) . .
O74 W19 O72 72.6(6) . .
O51 Tb1 O58 76.5(5) . .
O51 Tb1 O34 143.3(5) . .
O58 Tb1 O34 134.7(5) . .
O51 Tb1 O40 75.0(6) . 2_666
O58 Tb1 O40 76.6(5) . 2_666
O34 Tb1 O40 124.1(5) . 2_666
O51 Tb1 O1W 86.9(6) . .
O58 Tb1 O1W 149.0(5) . .
O34 Tb1 O1W 72.0(5) . .
O40 Tb1 O1W 73.8(5) 2_666 .
O51 Tb1 O42 139.2(5) . .
O58 Tb1 O42 71.1(5) . .
O34 Tb1 O42 77.0(5) . .
O40 Tb1 O42 74.0(5) 2_666 .
O1W Tb1 O42 108.8(5) . .
O51 Tb1 O2W 73.5(5) . .
O58 Tb1 O2W 118.1(5) . .
O34 Tb1 O2W 73.7(5) . .
O40 Tb1 O2W 140.2(5) 2_666 .
O1W Tb1 O2W 80.8(5) . .
O42 Tb1 O2W 144.5(5) . .
O51 Tb1 O43 121.0(5) . .
O58 Tb1 O43 70.5(5) . .
O34 Tb1 O43 68.8(4) . .
O40 Tb1 O43 137.3(5) 2_666 .
O1W Tb1 O43 139.9(5) . .
O42 Tb1 O43 70.1(4) . .
O2W Tb1 O43 80.8(5) . .
O51 Tb1 Tb2 115.1(4) . .
O58 Tb1 Tb2 40.1(3) . .
O34 Tb1 Tb2 94.8(3) . .
O40 Tb1 Tb2 96.9(4) 2_666 .
O1W Tb1 Tb2 153.5(5) . .
O42 Tb1 Tb2 44.9(3) . .
O2W Tb1 Tb2 118.2(4) . .
O43 Tb1 Tb2 40.6(3) . .
O23 Tb2 O66 139.6(4) . .
O23 Tb2 O43 102.6(5) . .
O66 Tb2 O43 71.5(4) . .
O23 Tb2 O58 135.8(5) . .
O66 Tb2 O58 81.5(5) . .
O43 Tb2 O58 71.4(4) . .
O23 Tb2 O3W 72.9(5) . .
O66 Tb2 O3W 136.4(5) . .
O43 Tb2 O3W 141.1(5) . .
O58 Tb2 O3W 85.3(5) . .
O23 Tb2 O4W 76.1(5) . .
O66 Tb2 O4W 84.5(5) . .
O43 Tb2 O4W 141.0(4) . .
O58 Tb2 O4W 136.0(5) . .
O3W Tb2 O4W 76.7(5) . .
O23 Tb2 O60 138.3(5) . .
O66 Tb2 O60 64.1(4) . .
O43 Tb2 O60 119.0(5) . .
O58 Tb2 O60 62.9(5) . .
O3W Tb2 O60 72.9(5) . .
O4W Tb2 O60 73.5(5) . .
O23 Tb2 O42 69.5(4) . .
O66 Tb2 O42 135.9(4) . .
O43 Tb2 O42 69.2(4) . .
O58 Tb2 O42 67.6(5) . .
O3W Tb2 O42 73.3(4) . .
O4W Tb2 O42 139.5(5) . .
O60 Tb2 O42 121.0(4) . .
O23 Tb2 O15 71.9(4) . .
O66 Tb2 O15 68.7(4) . .
O43 Tb2 O15 69.0(4) . .
O58 Tb2 O15 136.1(4) . .
O3W Tb2 O15 138.4(5) . .
O4W Tb2 O15 73.9(4) . .
O60 Tb2 O15 124.1(4) . .
O42 Tb2 O15 113.4(4) . .
O23 Tb2 W16 145.5(3) . .
O66 Tb2 W16 30.4(3) . .
O43 Tb2 W16 98.6(3) . .
O58 Tb2 W16 76.9(3) . .
O3W Tb2 W16 106.1(3) . .
O4W Tb2 W16 70.3(4) . .
O60 Tb2 W16 35.2(3) . .
O42 Tb2 W16 144.5(3) . .
O15 Tb2 W16 91.0(3) . .
O23 Tb2 W14 141.5(3) . .
O66 Tb2 W14 77.8(3) . .
O43 Tb2 W14 98.3(3) . .
O58 Tb2 W14 29.8(3) . .
O3W Tb2 W14 70.5(4) . .
O4W Tb2 W14 106.4(4) . .
O60 Tb2 W14 34.7(3) . .
O42 Tb2 W14 88.6(3) . .
O15 Tb2 W14 146.5(3) . .
W16 Tb2 W14 59.37(3) . .
O23 Tb2 Tb3 110.8(3) . .
O66 Tb2 Tb3 39.2(3) . .
O43 Tb2 Tb3 41.5(3) . .
O58 Tb2 Tb3 93.3(3) . .
O3W Tb2 Tb3 175.6(4) . .
O4W Tb2 Tb3 101.6(3) . .
O60 Tb2 Tb3 102.8(3) . .
O42 Tb2 Tb3 110.1(3) . .
O15 Tb2 Tb3 43.6(3) . .
W16 Tb2 Tb3 69.55(3) . .
W14 Tb2 Tb3 106.33(4) . .
O69 Tb3 O66 76.4(5) . .
O69 Tb3 O8 142.4(5) . .
O66 Tb3 O8 141.0(5) . .
O69 Tb3 O43 120.3(5) . .
O66 Tb3 O43 72.1(5) . .
O8 Tb3 O43 80.1(5) . .
O69 Tb3 O5W 74.4(5) . .
O66 Tb3 O5W 115.9(5) . .
O8 Tb3 O5W 81.9(5) . .
O43 Tb3 O5W 76.0(5) . .
O69 Tb3 O7W 79.1(6) . .
O66 Tb3 O7W 82.7(5) . .
O8 Tb3 O7W 104.6(6) . .
O43 Tb3 O7W 141.8(6) . .
O5W Tb3 O7W 142.0(6) . .
O69 Tb3 O6W 72.9(6) . .
O66 Tb3 O6W 144.3(5) . .
O8 Tb3 O6W 72.4(6) . .
O43 Tb3 O6W 140.4(6) . .
O5W Tb3 O6W 72.4(6) . .
O7W Tb3 O6W 74.1(7) . .
O69 Tb3 O15 140.6(5) . .
O66 Tb3 O15 72.4(4) . .
O8 Tb3 O15 73.2(5) . .
O43 Tb3 O15 71.5(4) . .
O5W Tb3 O15 141.7(5) . .
O7W Tb3 O15 73.7(6) . .
O6W Tb3 O15 124.1(6) . .
O69 Tb3 Tb2 114.5(4) . .
O66 Tb3 Tb2 40.3(3) . .
O8 Tb3 Tb2 101.5(4) . .
O43 Tb3 Tb2 41.1(3) . .
O5W Tb3 Tb2 113.5(3) . .
O7W Tb3 Tb2 102.0(5) . .
O6W Tb3 Tb2 171.2(5) . .
O15 Tb3 Tb2 47.2(3) . .
O69 Tb3 K2 102.0(4) . .
O66 Tb3 K2 152.4(3) . .
O8 Tb3 K2 44.7(4) . .
O43 Tb3 K2 85.9(4) . .
O5W Tb3 K2 40.1(4) . .
O7W Tb3 K2 124.4(4) . .
O6W Tb3 K2 54.5(5) . .
O15 Tb3 K2 116.8(3) . .
Tb2 Tb3 K2 125.49(12) . .
O28 As1 O6 98.4(6) . .
O28 As1 O18 96.9(7) . .
O6 As1 O18 96.1(6) . .
O72 As2 O49 97.2(7) . .
O72 As2 O61 97.9(6) . .
O49 As2 O61 98.6(7) . .
O26W K1 O41 136.3(11) . 2_666
O26W K1 O22 73.1(9) . 2_766
O41 K1 O22 127.8(6) 2_666 2_766
O26W K1 O22W 71.7(14) . .
O41 K1 O22W 75.3(11) 2_666 .
O22 K1 O22W 79.8(11) 2_766 .
O26W K1 O29 82.3(11) . .
O41 K1 O29 138.1(5) 2_666 .
O22 K1 O29 70.2(5) 2_766 .
O22W K1 O29 145.0(11) . .
O26W K1 O30 118.2(10) . .
O41 K1 O30 86.1(5) 2_666 .
O22 K1 O30 120.1(5) 2_766 .
O22W K1 O30 159.0(11) . .
O29 K1 O30 55.7(4) . .
O26W K1 O9W 145.1(10) . .
O41 K1 O9W 71.1(6) 2_666 .
O22 K1 O9W 72.1(5) 2_766 .
O22W K1 O9W 104.7(11) . .
O29 K1 O9W 83.3(6) . .
O30 K1 O9W 77.8(5) . .
O26W K1 O8W 78.5(9) . .
O41 K1 O8W 85.6(6) 2_666 .
O22 K1 O8W 146.2(6) 2_766 .
O22W K1 O8W 108.3(10) . .
O29 K1 O8W 88.4(5) . .
O30 K1 O8W 59.6(4) . .
O9W K1 O8W 132.7(5) . .
O26W K1 W8 100.3(10) . .
O41 K1 W8 112.9(4) 2_666 .
O22 K1 W8 95.6(4) 2_766 .
O22W K1 W8 171.7(11) . .
O29 K1 W8 27.7(3) . .
O30 K1 W8 28.0(3) . .
O9W K1 W8 80.2(5) . .
O8W K1 W8 71.8(3) . .
O26W K1 K5 49.6(10) . .
O41 K1 K5 172.5(5) 2_666 .
O22 K1 K5 46.0(4) 2_766 .
O22W K1 K5 105.5(11) . .
O29 K1 K5 39.9(3) . .
O30 K1 K5 94.3(4) . .
O9W K1 K5 101.6(5) . .
O8W K1 K5 101.1(5) . .
W8 K1 K5 66.7(2) . .
O27W K2 O5W 97.2(12) . .
O27W K2 O2 135.1(12) . .
O5W K2 O2 118.6(5) . .
O27W K2 O7 77.4(12) . 2_665
O5W K2 O7 173.0(6) . 2_665
O2 K2 O7 68.3(4) . 2_665
O27W K2 O8 150.8(11) . .
O5W K2 O8 64.3(4) . .
O2 K2 O8 54.5(4) . .
O7 K2 O8 122.4(5) 2_665 .
O27W K2 O2 109.0(11) . 2_665
O5W K2 O2 124.3(5) . 2_665
O2 K2 O2 73.9(5) . 2_665
O7 K2 O2 54.8(4) 2_665 2_665
O8 K2 O2 100.2(4) . 2_665
O27W K2 O9 58.8(11) . 2_665
O5W K2 O9 119.7(5) . 2_665
O2 K2 O9 115.2(4) . 2_665
O7 K2 O9 53.8(4) 2_665 2_665
O8 K2 O9 149.4(5) . 2_665
O2 K2 O9 51.0(4) 2_665 2_665
O27W K2 O35 58.8(11) . .
O5W K2 O35 81.0(4) . .
O2 K2 O35 98.7(5) . .
O7 K2 O35 99.6(4) 2_665 .
O8 K2 O35 94.6(4) . .
O2 K2 O35 154.4(4) 2_665 .
O9 K2 O35 115.9(4) 2_665 .
O27W K2 O4 102.1(11) . .
O5W K2 O4 97.0(4) . .
O2 K2 O4 50.5(4) . .
O7 K2 O4 88.4(4) 2_665 .
O8 K2 O4 61.1(4) . .
O2 K2 O4 122.7(4) 2_665 .
O9 K2 O4 139.1(4) 2_665 .
O35 K2 O4 49.0(4) . .
O27W K2 O6W 135.9(12) . .
O5W K2 O6W 54.0(4) . .
O2 K2 O6W 88.8(5) . .
O7 K2 O6W 127.6(5) 2_665 .
O8 K2 O6W 51.9(4) . .
O2 K2 O6W 74.0(4) 2_665 .
O9 K2 O6W 103.7(4) 2_665 .
O35 K2 O6W 131.1(4) . .
O4 K2 O6W 112.9(4) . .
O27W K2 W2 81.6(11) . 2_665
O5W K2 W2 147.9(4) . 2_665
O2 K2 W2 81.2(3) . 2_665
O7 K2 W2 27.8(3) 2_665 2_665
O8 K2 W2 126.4(4) . 2_665
O2 K2 W2 32.4(2) 2_665 2_665
O9 K2 W2 34.0(3) 2_665 2_665
O35 K2 W2 123.3(3) . 2_665
O4 K2 W2 114.7(3) . 2_665
O6W K2 W2 105.7(3) . 2_665
O27W K2 W2 164.1(12) . .
O5W K2 W2 90.7(4) . .
O2 K2 W2 31.1(3) . .
O7 K2 W2 95.6(4) 2_665 .
O8 K2 W2 28.0(3) . .
O2 K2 W2 77.3(3) 2_665 .
O9 K2 W2 128.1(3) 2_665 .
O35 K2 W2 109.3(3) . .
O4 K2 W2 63.1(3) . .
O6W K2 W2 59.4(4) . .
W2 K2 W2 99.00(18) 2_665 .
O68 K3 O64 124.8(6) 2_655 .
O68 K3 O70 70.5(5) 2_655 .
O64 K3 O70 54.4(5) . .
O68 K3 O20W 75.9(9) 2_655 .
O64 K3 O20W 89.6(9) . .
O70 K3 O20W 79.8(9) . .
O68 K3 O13W 132.3(6) 2_655 .
O64 K3 O13W 90.5(7) . .
O70 K3 O13W 135.6(9) . .
O20W K3 O13W 73.2(11) . .
O68 K3 O63 138.8(6) 2_655 .
O64 K3 O63 53.6(5) . .
O70 K3 O63 90.9(5) . .
O20W K3 O63 138.3(9) . .
O13W K3 O63 86.7(6) . .
O68 K3 O67 88.4(5) 2_655 .
O64 K3 O67 63.3(5) . .
O70 K3 O67 53.0(5) . .
O20W K3 O67 132.7(9) . .
O13W K3 O67 138.9(6) . .
O63 K3 O67 52.4(4) . .
O68 K3 O17W 77.3(9) 2_655 .
O64 K3 O17W 143.0(9) . .
O70 K3 O17W 131.3(9) . .
O20W K3 O17W 126.5(10) . .
O13W K3 O17W 93.0(11) . .
O63 K3 O17W 89.9(9) . .
O67 K3 O17W 91.3(8) . .
O68 K3 W15 148.2(5) 2_655 .
O64 K3 W15 28.1(4) . .
O70 K3 W15 79.2(3) . .
O20W K3 W15 108.7(8) . .
O13W K3 W15 77.1(5) . .
O63 K3 W15 29.9(4) . .
O67 K3 W15 65.0(3) . .
O17W K3 W15 118.3(8) . .
O68 K3 W18 96.2(5) 2_655 .
O64 K3 W18 29.7(4) . .
O70 K3 W18 29.0(3) . .
O20W K3 W18 72.7(8) . .
O13W K3 W18 107.9(8) . .
O63 K3 W18 79.7(4) . .
O67 K3 W18 65.0(4) . .
O17W K3 W18 155.9(8) . .
W15 K3 W18 57.65(14) . .
O68 K3 W16 110.2(5) 2_655 .
O64 K3 W16 64.4(4) . .
O70 K3 W16 77.2(3) . .
O20W K3 W16 152.3(8) . .
O13W K3 W16 114.2(6) . .
O63 K3 W16 28.6(3) . .
O67 K3 W16 27.2(3) . .
O17W K3 W16 80.8(7) . .
W15 K3 W16 51.81(11) . .
W18 K3 W16 79.74(16) . .
O68 K3 W17 69.4(4) 2_655 .
O64 K3 W17 64.5(4) . .
O70 K3 W17 28.3(3) . .
O20W K3 W17 106.6(8) . .
O13W K3 W17 154.9(6) . .
O63 K3 W17 77.1(3) . .
O67 K3 W17 27.9(3) . .
O17W K3 W17 105.9(8) . .
W15 K3 W17 79.37(16) . .
W18 K3 W17 50.74(12) . .
W16 K3 W17 54.88(12) . .
O19W K4 O32 168.0(12) . .
O19W K4 O62 79.1(10) . 1_565
O32 K4 O62 107.8(6) . 1_565
O19W K4 O37 105.0(16) . .
O32 K4 O37 70.4(5) . .
O62 K4 O37 65.4(6) 1_565 .
O19W K4 O50 98.2(9) . 2_666
O32 K4 O50 71.3(5) . 2_666
O62 K4 O50 154.7(8) 1_565 2_666
O37 K4 O50 91.6(6) . 2_666
O19W K4 O28W 59.0(17) . .
O32 K4 O28W 131.2(11) . .
O62 K4 O28W 78.6(8) 1_565 .
O37 K4 O28W 143.3(8) . .
O50 K4 O28W 121.8(9) 2_666 .
O19W K4 O52 60.8(11) . 2_666
O32 K4 O52 113.9(6) . 2_666
O62 K4 O52 138.0(6) 1_565 2_666
O37 K4 O52 133.8(6) . 2_666
O50 K4 O52 52.6(5) 2_666 2_666
O28W K4 O52 70.8(9) . 2_666
O19W K4 W12 75.3(8) . 2_666
O32 K4 W12 95.0(4) . 2_666
O62 K4 W12 149.3(6) 1_565 2_666
O37 K4 W12 105.3(5) . 2_666
O50 K4 W12 24.4(3) 2_666 2_666
O28W K4 W12 101.9(9) . 2_666
O52 K4 W12 31.2(3) 2_666 2_666
O29 K5 O4W 139.3(6) . 2_766
O29 K5 O14W 69.4(6) . .
O4W K5 O14W 151.1(6) 2_766 .
O29 K5 O22 69.7(5) . 2_766
O4W K5 O22 76.9(5) 2_766 2_766
O14W K5 O22 122.9(8) . 2_766
O29 K5 O24W 127.2(10) . .
O4W K5 O24W 70.5(8) 2_766 .
O14W K5 O24W 94.8(9) . .
O22 K5 O24W 141.9(8) 2_766 .
O29 K5 O3W 90.5(5) . 2_766
O4W K5 O3W 59.9(4) 2_766 2_766
O14W K5 O3W 138.9(8) . 2_766
O22 K5 O3W 78.3(5) 2_766 2_766
O24W K5 O3W 68.6(8) . 2_766
O29 K5 O26W 75.2(8) . .
O4W K5 O26W 109.3(9) 2_766 .
O14W K5 O26W 69.6(10) . .
O22 K5 O26W 62.7(8) 2_766 .
O24W K5 O26W 147.5(11) . .
O3W K5 O26W 141.0(8) 2_766 .
O29 K5 K1 43.1(4) . .
O4W K5 K1 117.0(5) 2_766 .
O14W K5 K1 81.0(6) . .
O22 K5 K1 42.1(4) 2_766 .
O24W K5 K1 170.3(9) . .
O3W K5 K1 109.0(4) 2_766 .
O26W K5 K1 38.5(7) . .
O34W K6 O31W 146.0(16) . .
O34W K6 O9 114.0(17) . .
O31W K6 O9 87.9(11) . .
O34W K6 O10 74.7(13) . .
O31W K6 O10 137.6(12) . .
O9 K6 O10 54.3(5) . .
O34W K6 O27W 103(2) . 2_665
O31W K6 O27W 65.5(15) . 2_665
O9 K6 O27W 59.0(10) . 2_665
O10 K6 O27W 102.6(12) . 2_665
O34W K6 O12 133.3(13) . .
O31W K6 O12 80.6(12) . .
O9 K6 O12 52.4(5) . .
O10 K6 O12 61.9(5) . .
O27W K6 O12 102.9(12) 2_665 .
O34W K6 O16 90.4(14) . .
O31W K6 O16 117.1(13) . .
O9 K6 O16 88.3(5) . .
O10 K6 O16 51.8(5) . .
O27W K6 O16 147.4(11) 2_665 .
O12 K6 O16 49.7(5) . .
O34W K6 O19 71.8(13) . 2_765
O31W K6 O19 74.4(10) . 2_765
O9 K6 O19 135.6(7) . 2_765
O10 K6 O19 145.3(9) . 2_765
O27W K6 O19 76.6(11) 2_665 2_765
O12 K6 O19 152.7(9) . 2_765
O16 K6 O19 136.1(7) . 2_765
O34W K6 K6 112.1(18) . 2_765
O31W K6 K6 63.0(11) . 2_765
O9 K6 K6 129.8(10) . 2_765
O10 K6 K6 124.3(8) . 2_765
O27W K6 K6 126.8(13) 2_665 2_765
O12 K6 K6 81.5(8) . 2_765
O16 K6 K6 72.6(6) . 2_765
O19 K6 K6 77.6(6) 2_765 2_765
O34W K6 W3 136.6(15) . .
O31W K6 W3 73.6(10) . .
O9 K6 W3 27.7(3) . .
O10 K6 W3 64.0(4) . .
O27W K6 W3 75.1(10) 2_665 .
O12 K6 W3 28.3(4) . .
O16 K6 W3 74.9(4) . .
O19 K6 W3 143.8(6) 2_765 .
K6 K6 W3 102.2(8) 2_765 .
O34W K6 W2 85.4(15) . .
O31W K6 W2 118.6(11) . .
O9 K6 W2 30.7(3) . .
O10 K6 W2 28.6(3) . .
O27W K6 W2 74.4(11) 2_665 .
O12 K6 W2 65.0(4) . .
O16 K6 W2 77.0(4) . .
O19 K6 W2 137.8(7) 2_765 .
K6 K6 W2 144.6(8) 2_765 .
W3 K6 W2 51.78(19) . .
O34W K6 W4 70.3(12) . .
O31W K6 W4 142.6(12) . .
O9 K6 W4 77.7(4) . .
O10 K6 W4 26.6(3) . .
O27W K6 W4 129.2(11) 2_665 .
O12 K6 W4 63.2(4) . .
O16 K6 W4 29.7(3) . .
O19 K6 W4 138.0(6) 2_765 .
K6 K6 W4 100.6(6) 2_765 .
W3 K6 W4 78.1(3) . .
W2 K6 W4 55.1(2) . .
O70 K7 O7W 112.7(8) 2_655 .
O70 K7 O68 66.5(6) 2_655 .
O7W K7 O68 72.9(7) . .
O70 K7 O65 161.9(11) 2_655 .
O7W K7 O65 80.1(6) . .
O68 K7 O65 107.8(7) . .
O70 K7 O17W 96.7(9) 2_655 .
O7W K7 O17W 150.1(9) . .
O68 K7 O17W 117.4(13) . .
O65 K7 O17W 70.0(9) . .
O70 K7 O67 115.4(9) 2_655 .
O7W K7 O67 75.4(6) . .
O68 K7 O67 55.0(5) . .
O65 K7 O67 53.8(5) . .
O17W K7 O67 88.0(12) . .
O70 K7 W16 143.4(9) 2_655 .
O7W K7 W16 72.3(4) . .
O68 K7 W16 81.9(5) . .
O65 K7 W16 25.9(3) . .
O17W K7 W16 81.2(10) . .
O67 K7 W16 28.5(3) . .
O70 K7 W17 90.5(6) 2_655 .
O7W K7 W17 68.0(6) . .
O68 K7 W17 25.3(3) . .
O65 K7 W17 82.5(5) . .
O17W K7 W17 108.5(12) . .
O67 K7 W17 30.2(3) . .
W16 K7 W17 56.6(3) . .
O70 K7 W17 30.0(4) 2_655 2_655
O7W K7 W17 135.7(7) . 2_655
O68 K7 W17 68.8(5) . 2_655
O65 K7 W17 132.2(8) . 2_655
O17W K7 W17 70.6(8) . 2_655
O67 K7 W17 99.1(7) . 2_655
W16 K7 W17 121.7(7) . 2_655
W17 K7 W17 85.2(5) . 2_655
O70 K7 W18 25.7(4) 2_655 2_655
O7W K7 W18 107.5(6) . 2_655
O68 K7 W18 87.2(5) . 2_655
O65 K7 W18 164.8(7) . 2_655
O17W K7 W18 101.2(9) . 2_655
O67 K7 W18 140.2(7) . 2_655
W16 K7 W18 168.7(7) . 2_655
W17 K7 W18 112.4(4) . 2_655
W17 K7 W18 50.36(18) 2_655 2_655
O70 K7 K3 92.4(7) 2_655 .
O7W K7 K3 122.8(7) . .
O68 K7 K3 72.0(6) . .
O65 K7 K3 69.6(6) . .
O17W K7 K3 47.8(11) . .
O67 K7 K3 47.5(4) . .
W16 K7 K3 59.2(3) . .
W17 K7 K3 60.9(4) . .
W17 K7 K3 64.1(4) 2_655 .
W18 K7 K3 114.3(5) 2_655 .
O70 K7 K3 38.3(4) 2_655 2_655
O7W K7 K3 79.0(5) . 2_655
O68 K7 K3 35.3(4) . 2_655
O65 K7 K3 142.1(7) . 2_655
O17W K7 K3 126.5(9) . 2_655
O67 K7 K3 90.3(6) . 2_655
W16 K7 K3 116.5(5) . 2_655
W17 K7 K3 60.3(3) . 2_655
W17 K7 K3 56.9(3) 2_655 2_655
W18 K7 K3 53.2(2) 2_655 2_655
K3 K7 K3 96.1(5) . 2_655
W1 O2 W2 119.4(7) . .
W1 O2 K2 112.6(6) . .
W2 O2 K2 98.8(6) . .
W1 O2 K2 125.6(6) . 2_665
W2 O2 K2 89.4(5) . 2_665
K2 O2 K2 106.1(5) . 2_665
W1 O3 W3 121.5(7) . .
W10 O4 W1 147.8(7) . .
W10 O4 K2 103.0(6) . .
W1 O4 K2 99.4(5) . .
W1 O5 W9 148.9(8) . .
As1 O6 W2 116.6(7) . .
As1 O6 W1 119.3(6) . .
W2 O6 W1 92.7(5) . .
As1 O6 W3 134.4(7) . .
W2 O6 W3 93.9(4) . .
W1 O6 W3 90.1(4) . .
W2 O7 K2 99.2(6) . 2_665
W2 O8 Tb3 137.2(7) . .
W2 O8 K2 98.8(6) . .
Tb3 O8 K2 102.4(5) . .
W3 O9 W2 120.4(6) . .
W3 O9 K6 105.8(7) . .
W2 O9 K6 102.0(6) . .
W3 O9 K2 128.3(6) . 2_665
W2 O9 K2 86.4(5) . 2_665
K6 O9 K2 110.6(6) . 2_665
W4 O10 W2 146.1(7) . .
W4 O10 K6 109.3(7) . .
W2 O10 K6 104.2(6) . .
W3 O12 W5 147.6(9) . .
W3 O12 K6 101.5(8) . .
W5 O12 K6 108.9(8) . .
W3 O13 W7 149.4(9) . .
W4 O15 Tb3 133.1(6) . .
W4 O15 Tb2 136.9(6) . .
Tb3 O15 Tb2 89.3(4) . .
W5 O16 W4 120.1(7) . .
W5 O16 K6 108.6(8) . .
W4 O16 K6 100.7(7) . .
W4 O17 W6 117.8(7) . .
As1 O18 W6 115.6(6) . .
As1 O18 W4 116.3(7) . .
W6 O18 W4 92.3(5) . .
As1 O18 W5 135.8(8) . .
W6 O18 W5 93.8(5) . .
W4 O18 W5 93.2(4) . .
W5 O19 K6 127.5(9) . 2_765
W5 O20 W6 122.4(8) . .
W5 O21 W7 154.1(9) . .
W6 O22 K1 143.5(10) . 2_766
W6 O22 K5 124.0(9) . 2_766
K1 O22 K5 91.9(5) 2_766 2_766
W6 O23 Tb2 149.2(7) . .
W6 O24 W8 148.1(9) . .
W7 O26 W8 121.3(8) . .
W7 O27 W9 123.5(7) . .
As1 O28 W8 118.7(7) . .
As1 O28 W9 119.5(7) . .
W8 O28 W9 91.1(4) . .
As1 O28 W7 133.1(7) . .
W8 O28 W7 94.0(5) . .
W9 O28 W7 90.2(5) . .
W8 O29 K5 154.0(9) . .
W8 O29 K1 101.1(7) . .
K5 O29 K1 97.0(6) . .
W8 O30 K1 99.7(6) . .
W9 O31 W8 118.6(6) . .
W9 O32 K4 165.2(9) . .
W9 O33 W10 146.3(7) . .
W10 O34 Tb1 151.1(7) . .
W10 O35 K2 109.5(6) . .
C1 O36 W10 116.5(14) . .
C1 O37 K4 122.6(19) . .
C2 O38 W10 121.7(12) . .
C3 O39 H39A 109.5 . .
C4 O40 Tb1 136.7(15) . 2_666
C4 O41 K1 145.8(17) . 2_666
Tb1 O42 Tb2 93.4(4) . .
Tb2 O43 Tb3 97.4(5) . .
Tb2 O43 Tb1 96.5(4) . .
Tb3 O43 Tb1 147.6(6) . .
W12 O46 W11 119.3(8) . .
W13 O47 W11 120.8(10) . .
W19 O48 W11 145.7(9) . .
As2 O49 W12 118.7(7) . .
As2 O49 W11 117.2(7) . .
W12 O49 W11 91.8(5) . .
As2 O49 W13 133.5(7) . .
W12 O49 W13 92.3(5) . .
W11 O49 W13 93.5(5) . .
W12 O50 K4 109.5(8) . 2_666
W12 O51 Tb1 155.9(9) . .
W13 O52 W12 120.1(8) . .
W13 O52 K4 147.3(8) . 2_666
W12 O52 K4 90.9(6) . 2_666
W14 O53 W12 148.8(8) . .
W15 O55 W13 148.9(10) . .
W18 O56 W13 156.6(10) . .
W14 O58 Tb1 147.7(7) . .
W14 O58 Tb2 110.1(6) . .
Tb1 O58 Tb2 101.0(5) . .
W14 O59 W15 122.9(7) . .
W14 O60 W16 117.7(8) . .
W14 O60 Tb2 98.8(5) . .
W16 O60 Tb2 97.9(5) . .
As2 O61 W14 116.7(6) . .
As2 O61 W16 118.5(6) . .
W14 O61 W16 94.7(6) . .
As2 O61 W15 133.0(8) . .
W14 O61 W15 92.4(5) . .
W16 O61 W15 92.7(5) . .
W15 O62 K4 145.0(10) . 1_545
W15 O63 W16 121.9(7) . .
W15 O63 K3 100.0(8) . .
W16 O63 K3 104.2(6) . .
W15 O64 W18 149.8(10) . .
W15 O64 K3 105.5(8) . .
W18 O64 K3 103.7(6) . .
W16 O65 K7 104.1(8) . .
W16 O66 Tb3 149.4(7) . .
W16 O66 Tb2 109.8(6) . .
Tb3 O66 Tb2 100.5(5) . .
W16 O67 W17 148.3(8) . .
W16 O67 K3 104.4(6) . .
W17 O67 K3 105.9(6) . .
W16 O67 K7 97.3(7) . .
W17 O67 K7 95.7(6) . .
K3 O67 K7 82.4(6) . .
W17 O68 K3 147.7(10) . 2_655
W17 O68 K7 106.6(8) . .
K3 O68 K7 104.1(7) 2_655 .
W17 O69 Tb3 154.2(8) . .
W18 O70 W17 117.4(7) . .
W18 O70 K7 114.6(8) . 2_655
W17 O70 K7 106.0(8) . 2_655
W18 O70 K3 104.5(6) . .
W17 O70 K3 109.5(7) . .
K7 O70 K3 104.1(6) 2_655 .
W19 O71 W17 120.1(8) . .
As2 O72 W19 118.2(7) . .
As2 O72 W18 134.9(8) . .
W19 O72 W18 93.7(6) . .
As2 O72 W17 117.0(8) . .
W19 O72 W17 90.6(5) . .
W18 O72 W17 91.8(5) . .
W18 O74 W19 116.9(8) . .
O36 C1 O37 125(2) . .
O36 C1 C2 118.3(19) . .
O37 C1 C2 115(2) . .
C3 C2 O38 111(2) . .
C3 C2 C1 108(2) . .
O38 C2 C1 103.3(17) . .
C3 C2 H2A 111.2 . .
O38 C2 H2A 111.2 . .
C1 C2 H2A 111.2 . .
C2 C3 O39 109.1(19) . .
C2 C3 C4 115.9(18) . .
O39 C3 C4 105(2) . .
C2 C3 H3A 108.8 . .
O39 C3 H3A 108.8 . .
C4 C3 H3A 108.8 . .
O41 C4 O40 126(2) . .
O41 C4 C3 123(2) . .
O40 C4 C3 112(2) . .
Tb2 O3W K5 107.1(5) . 2_766
Tb2 O4W K5 115.1(6) . 2_766
Tb3 O5W K2 106.6(6) . .
Tb3 O6W K2 89.6(6) . .
Tb3 O7W K7 130.6(9) . .
K3 O17W K7 83.3(11) . .
K1 O26W K5 91.9(11) . .
K2 O27W K6 121.1(18) . 2_665

loop_
_geom_bond_atom_site_label_1
_geom_bond_atom_site_label_2
_geom_bond_distance
_geom_bond_site_symmetry_2
W1 O1 1.721(14) .
W1 O5 1.860(13) .
W1 O3 1.861(15) .
W1 O2 1.925(14) .
W1 O4 1.930(13) .
W1 O6 2.352(13) .
W1 K2 4.034(9) .
W2 O7 1.715(13) .
W2 O8 1.766(14) .
W2 O10 1.919(13) .
W2 O2 1.942(12) .
W2 O9 2.033(14) .
W2 O6 2.260(13) .
W2 K2 3.627(7) 2_665
W2 K2 3.712(8) .
W2 K6 3.891(16) .
W3 O11 1.715(15) .
W3 O12 1.871(17) .
W3 O9 1.872(13) .
W3 O13 1.884(16) .
W3 O3 1.974(16) .
W3 O6 2.378(12) .
W3 K6 3.874(16) .
W4 O14 1.741(14) .
W4 O15 1.799(13) .
W4 O10 1.897(12) .
W4 O17 1.909(13) .
W4 O16 2.016(16) .
W4 O18 2.314(13) .
W4 K6 3.996(16) .
W5 O19 1.709(15) .
W5 O20 1.858(16) .
W5 O16 1.884(16) .
W5 O21 1.894(15) .
W5 O12 1.947(17) .
W5 O18 2.338(15) .
W5 K6 4.106(19) .
W6 O22 1.706(15) .
W6 O23 1.759(15) .
W6 O24 1.864(15) .
W6 O17 1.977(13) .
W6 O20 2.004(16) .
W6 O18 2.299(13) .
W7 O25 1.676(19) .
W7 O26 1.848(16) .
W7 O27 1.866(14) .
W7 O21 1.918(15) .
W7 O13 1.947(15) .
W7 O28 2.398(15) .
W8 O29 1.715(14) .
W8 O30 1.720(15) .
W8 O24 1.922(15) .
W8 O31 1.963(13) .
W8 O26 2.052(18) .
W8 O28 2.252(13) .
W8 K1 3.618(7) .
W9 O32 1.699(13) .
W9 O33 1.765(14) .
W9 O31 1.894(12) .
W9 O5 1.950(13) .
W9 O27 1.985(15) .
W9 O28 2.392(13) .
W10 O35 1.735(14) .
W10 O34 1.744(13) .
W10 O4 1.888(13) .
W10 O38 1.939(12) .
W10 O36 2.143(12) .
W10 O33 2.185(15) .
W10 K2 4.103(9) .
W11 O45 1.71(2) .
W11 O44 1.733(17) .
W11 O48 1.904(18) .
W11 O46 1.966(16) .
W11 O47 2.109(19) .
W11 O49 2.314(15) .
W12 O50 1.711(16) .
W12 O51 1.752(15) .
W12 O46 1.880(18) .
W12 O53 1.976(16) .
W12 O52 2.023(17) .
W12 O49 2.308(13) .
W12 K4 3.903(11) 2_666
W13 O54 1.714(17) .
W13 O47 1.81(2) .
W13 O52 1.866(17) .
W13 O56 1.935(17) .
W13 O55 1.975(19) .
W13 O49 2.367(15) .
W14 O57 1.693(14) .
W14 O58 1.831(13) .
W14 O53 1.835(16) .
W14 O59 1.910(13) .
W14 O60 1.992(15) .
W14 O61 2.324(13) .
W14 Tb2 3.4622(14) .
W15 O62 1.754(17) .
W15 O55 1.845(19) .
W15 O64 1.858(16) .
W15 O59 1.920(15) .
W15 O63 1.926(19) .
W15 O61 2.338(13) .
W15 K3 3.806(8) .
W16 O65 1.734(16) .
W16 O67 1.850(14) .
W16 O66 1.856(12) .
W16 O63 1.937(16) .
W16 O60 2.008(13) .
W16 O61 2.328(15) .
W16 Tb2 3.4506(13) .
W16 K7 3.851(16) .
W16 K3 3.919(10) .
W17 O68 1.725(15) .
W17 O69 1.766(14) .
W17 O71 1.931(19) .
W17 O67 1.960(14) .
W17 O70 2.030(16) .
W17 O72 2.350(15) .
W17 K7 3.87(2) .
W17 K7 3.905(19) 2_655
W17 K3 4.030(9) .
W18 O73 1.735(19) .
W18 O74 1.856(18) .
W18 O56 1.875(17) .
W18 O70 1.916(16) .
W18 O64 1.954(19) .
W18 O72 2.345(14) .
W18 K3 3.827(11) .
W18 K7 4.016(15) 2_655
W19 O75 1.67(2) .
W19 O76 1.723(16) .
W19 O71 1.90(2) .
W19 O48 1.896(17) .
W19 O74 2.129(19) .
W19 O72 2.313(16) .
Tb1 O51 2.256(15) .
Tb1 O58 2.312(13) .
Tb1 O34 2.349(12) .
Tb1 O40 2.374(15) 2_666
Tb1 O1W 2.386(13) .
Tb1 O42 2.409(14) .
Tb1 O2W 2.428(14) .
Tb1 O43 2.476(12) .
Tb1 Tb2 3.6167(14) .
Tb2 O23 2.306(14) .
Tb2 O66 2.348(13) .
Tb2 O43 2.369(14) .
Tb2 O58 2.375(14) .
Tb2 O3W 2.447(13) .
Tb2 O4W 2.452(13) .
Tb2 O60 2.544(15) .
Tb2 O42 2.559(12) .
Tb2 O15 2.620(11) .
Tb2 Tb3 3.5722(13) .
Tb3 O69 2.274(14) .
Tb3 O66 2.297(12) .
Tb3 O8 2.328(15) .
Tb3 O43 2.386(12) .
Tb3 O5W 2.398(14) .
Tb3 O7W 2.419(17) .
Tb3 O6W 2.451(15) .
Tb3 O15 2.462(13) .
Tb3 K2 4.178(7) .
As1 O28 1.751(14) .
As1 O6 1.774(12) .
As1 O18 1.822(12) .
As2 O72 1.765(14) .
As2 O49 1.784(14) .
As2 O61 1.798(15) .
K1 O26W 2.60(4) .
K1 O41 2.73(2) 2_666
K1 O22 2.798(17) 2_766
K1 O22W 2.85(5) .
K1 O29 2.871(18) .
K1 O30 2.906(15) .
K1 O9W 2.911(19) .
K1 O8W 3.060(18) .
K1 K5 4.169(15) .
K2 O27W 2.74(5) .
K2 O5W 2.805(16) .
K2 O2 2.880(18) .
K2 O7 2.933(17) 2_665
K2 O8 3.006(16) .
K2 O2 3.084(15) 2_665
K2 O9 3.134(15) 2_665
K2 O35 3.184(16) .
K2 O4 3.243(17) .
K2 O6W 3.40(2) .
K2 W2 3.627(7) 2_665
K3 O68 2.673(17) 2_655
K3 O64 2.861(19) .
K3 O70 2.869(18) .
K3 O20W 2.91(4) .
K3 O13W 2.92(3) .
K3 O63 2.964(17) .
K3 O67 3.025(16) .
K3 O17W 3.03(5) .
K4 O19W 2.63(3) .
K4 O32 2.697(17) .
K4 O62 2.74(2) 1_565
K4 O37 2.92(3) .
K4 O50 2.98(2) 2_666
K4 O28W 3.29(5) .
K4 O52 3.31(2) 2_666
K4 W12 3.903(11) 2_666
K5 O29 2.695(17) .
K5 O4W 2.910(16) 2_766
K5 O14W 2.99(3) .
K5 O22 3.00(2) 2_766
K5 O24W 3.08(6) .
K5 O3W 3.16(2) 2_766
K5 O26W 3.18(5) .
K6 O34W 2.59(7) .
K6 O31W 2.77(6) .
K6 O9 2.92(2) .
K6 O10 2.95(2) .
K6 O27W 2.97(5) 2_665
K6 O12 3.04(3) .
K6 O16 3.10(2) .
K6 O19 3.10(2) 2_765
K6 K6 3.75(4) 2_765
K7 O70 2.82(2) 2_655
K7 O7W 3.00(3) .
K7 O68 3.01(3) .
K7 O65 3.04(2) .
K7 O17W 3.09(4) .
K7 O67 3.15(3) .
K7 W17 3.905(19) 2_655
K7 W18 4.016(15) 2_655
K7 K3 4.49(2) 2_655
O2 K2 3.083(15) 2_665
O7 K2 2.933(17) 2_665
O9 K2 3.134(15) 2_665
O19 K6 3.10(2) 2_765
O22 K1 2.798(17) 2_766
O22 K5 3.00(2) 2_766
O36 C1 1.24(3) .
O37 C1 1.26(3) .
O38 C2 1.47(3) .
O39 C3 1.47(3) .
O39 H39A 0.8200 .
O40 C4 1.32(3) .
O40 Tb1 2.374(15) 2_666
O41 C4 1.19(3) .
O41 K1 2.73(2) 2_666
O50 K4 2.98(2) 2_666
O52 K4 3.31(2) 2_666
O62 K4 2.74(2) 1_545
O68 K3 2.673(17) 2_655
O70 K7 2.82(2) 2_655
C1 C2 1.56(3) .
C2 C3 1.46(3) .
C2 H2A 0.9800 .
C3 C4 1.52(3) .
C3 H3A 0.9800 .
O3W K5 3.16(2) 2_766
O4W K5 2.910(16) 2_766
O27W K6 2.97(5) 2_665
